data_7216561
loop_
_publ_author_name
'Alshahateet, Solhe F.'
'Rahman, A. Noman M. M.'
'Bishop, Roger'
'Craig, Donald C.'
'Scudder, Marcia L.'

_publ_section_title
;
 Interlocking molecular grid lattices involving weak assembly forces
;
_journal_issue 97
_journal_name_full CrystEngComm
_journal_page_first 585
_journal_paper_doi 10.1039/b209897k
_journal_volume 4
_journal_year 2002
_chemical_formula_moiety 'C22 H16 N2'
_chemical_formula_sum 'C22 H16 N2'
_chemical_formula_weight 308.4
_space_group_IT_number 14
_symmetry_cell_setting monoclinic
_symmetry_space_group_name_Hall '-P 2ybc'
_symmetry_space_group_name_H-M 'P 1 21/c 1'
_atom_type_scat_source 'International Tables for X-ray Crystallography, Vol. IV'
_audit_creation_method 'RAELSPUB and manual entry'
_cell_angle_alpha 90
_cell_angle_beta 100.54(2)
_cell_angle_gamma 90
_cell_formula_units_Z 4
_cell_length_a 13.308(8)
_cell_length_b 10.505(7)
_cell_length_c 11.296(7)
_cell_measurement_reflns_used 10
_cell_measurement_temperature 294
_cell_measurement_theta_max 11
_cell_measurement_theta_min 9
_cell_volume 1552.5(17)
_diffrn_measurement_device_type 'Nonius CAD-4'
_diffrn_measurement_method \w--2\q
_diffrn_radiation_type 'Mo K\a'
_diffrn_radiation_wavelength 0.71073
_diffrn_reflns_av_R_equivalents 0.017
_diffrn_reflns_limit_h_max 14
_diffrn_reflns_limit_h_min -14
_diffrn_reflns_limit_k_max 11
_diffrn_reflns_limit_k_min 0
_diffrn_reflns_limit_l_max 12
_diffrn_reflns_limit_l_min 0
_diffrn_reflns_number 2285
_diffrn_reflns_theta_max 23
_diffrn_standards_decay_% 0
_diffrn_standards_interval_time 30min
_diffrn_standards_number 1
_exptl_absorpt_coefficient_mu 0.072
_exptl_absorpt_correction_type none
_exptl_crystal_colour colourless
_exptl_crystal_density_diffrn 1.32
_exptl_crystal_density_method 'not measured'
_exptl_crystal_description prism
_exptl_crystal_F_000 648.0
_exptl_crystal_size_max 0.25
_exptl_crystal_size_mid 0.10
_exptl_crystal_size_min 0.10
_refine_diff_density_max 0.27
_refine_diff_density_min -0.28
_refine_ls_extinction_method none
_refine_ls_goodness_of_fit_ref 1.70
_refine_ls_hydrogen_treatment noref
_refine_ls_number_parameters 88
_refine_ls_number_reflns 1334
_refine_ls_R_factor_gt 0.049
_refine_ls_shift/su_max 0.002
_refine_ls_structure_factor_coef F
_refine_ls_weighting_details 'w = 1/[\s^2^(F) + 0.0004F^2^]'
_refine_ls_weighting_scheme calc
_refine_ls_wR_factor_ref 0.059
_reflns_number_gt 1334
_reflns_number_total 2153
_reflns_threshold_expression I>2\s(I)
_cod_data_source_file b209897k.txt
_cod_data_source_block DRB219_C22H16N2
_cod_original_cell_volume 1553(1)
_cod_original_sg_symbol_H-M 'P 21/c'
_cod_database_code 7216561

loop_
_symmetry_equiv_pos_site_id
_symmetry_equiv_pos_as_xyz
1 x,y,z
2 -x,1/2+y,1/2-z
3 -x,-y,-z
4 x,1/2-y,1/2+z

loop_
_atom_site_label
_atom_site_fract_x
_atom_site_fract_y
_atom_site_fract_z
_atom_site_U_iso_or_equiv
_atom_site_adp_type
_atom_site_type_symbol
_atom_site_occupancy
N1 0.5320(2) 0.1325(3) 0.2858(2) 0.0432(5) Uani N 1.0
N2 0.2037(2) 0.3619(3) 0.3809(2) 0.0438(4) Uani N 1.0
C1 0.3564(2) 0.0841(3) 0.3137(3) 0.0421(5) Uani C 1.0
C2 0.4550(2) 0.1579(3) 0.3409(3) 0.0395(4) Uani C 1.0
C3 0.4571(2) 0.2503(3) 0.4327(3) 0.0395(4) Uani C 1.0
C4 0.3594(2) 0.2526(3) 0.4837(3) 0.0425(4) Uani C 1.0
C5 0.2719(2) 0.2711(3) 0.3804(3) 0.0401(4) Uani C 1.0
C6 0.2705(2) 0.1803(3) 0.2873(3) 0.0395(4) Uani C 1.0
C7 0.3452(3) 0.0169(3) 0.4325(3) 0.0483(7) Uani C 1.0
C8 0.3466(2) 0.1171(3) 0.5338(3) 0.0485(5) Uani C 1.0
C9 0.6200(2) 0.2025(3) 0.3225(3) 0.0448(5) Uani C 1.0
C10 0.7050(3) 0.1745(3) 0.2691(3) 0.0534(7) Uani C 1.0
C11 0.7937(3) 0.2422(4) 0.3012(3) 0.0594(9) Uani C 1.0
C12 0.8013(3) 0.3381(4) 0.3883(4) 0.0585(9) Uani C 1.0
C13 0.7210(3) 0.3651(3) 0.4434(3) 0.0522(7) Uani C 1.0
C14 0.6282(2) 0.2988(3) 0.4117(3) 0.0445(4) Uani C 1.0
C15 0.5425(2) 0.3209(3) 0.4672(3) 0.0427(4) Uani C 1.0
C16 0.1256(2) 0.3670(3) 0.2824(3) 0.0443(4) Uani C 1.0
C17 0.0508(3) 0.4626(3) 0.2786(3) 0.0519(7) Uani C 1.0
C18 -0.0280(3) 0.4707(4) 0.1833(3) 0.0556(9) Uani C 1.0
C19 -0.0360(3) 0.3845(4) 0.0865(3) 0.0538(7) Uani C 1.0
C20 0.0359(3) 0.2918(3) 0.0872(3) 0.0490(6) Uani C 1.0
C21 0.1179(2) 0.2806(3) 0.1849(3) 0.0432(5) Uani C 1.0
C22 0.1944(2) 0.1852(3) 0.1901(3) 0.0421(4) Uani C 1.0
HC1 0.3554 0.0225 0.2460 0.047 Uani H 1.0
HC4 0.3610 0.3196 0.5468 0.047 Uani H 1.0
H1C7 0.4032 -0.0439 0.4561 0.052 Uani H 1.0
H2C7 0.2790 -0.0307 0.4204 0.054 Uani H 1.0
H1C8 0.2808 0.1127 0.5646 0.054 Uani H 1.0
H2C8 0.4049 0.0988 0.6010 0.052 Uani H 1.0
HC10 0.7007 0.1052 0.2077 0.059 Uani H 1.0
HC11 0.8536 0.2229 0.2621 0.068 Uani H 1.0
HC12 0.8664 0.3872 0.4104 0.067 Uani H 1.0
HC13 0.7280 0.4326 0.5068 0.057 Uani H 1.0
HC15 0.5451 0.3877 0.5308 0.048 Uani H 1.0
HC17 0.0556 0.5248 0.3464 0.058 Uani H 1.0
HC18 -0.0808 0.5386 0.1820 0.063 Uani H 1.0
HC19 -0.0945 0.3913 0.0173 0.060 Uani H 1.0
HC20 0.0303 0.2315 0.0178 0.053 Uani H 1.0
HC22 0.1919 0.1227 0.1228 0.047 Uani H 1.0

loop_
_atom_site_aniso_label
_atom_site_aniso_U_11
_atom_site_aniso_U_22
_atom_site_aniso_U_33
_atom_site_aniso_U_12
_atom_site_aniso_U_13
_atom_site_aniso_U_23
_atom_site_aniso_type_symbol
N1 0.0458(5) 0.0408(6) 0.0446(7) 0.0043(4) 0.0125(3) -0.0038(5) N
N2 0.0461(4) 0.0455(7) 0.0420(5) 0.0043(4) 0.0138(4) -0.0039(5) N
C1 0.0462(5) 0.0342(7) 0.0462(7) 0.0000(4) 0.0097(3) -0.0019(4) C
C2 0.0440(4) 0.0353(6) 0.0403(6) 0.0014(3) 0.0108(3) -0.0021(4) C
C3 0.0441(4) 0.0384(6) 0.0369(6) 0.0003(3) 0.0100(3) -0.0020(4) C
C4 0.0463(5) 0.0463(7) 0.0364(6) 0.0015(4) 0.0118(3) -0.0014(4) C
C5 0.0439(4) 0.0403(6) 0.0378(6) 0.0012(3) 0.0123(3) -0.0017(4) C
C6 0.0436(4) 0.0356(6) 0.0403(6) -0.0008(4) 0.0103(3) -0.0017(4) C
C7 0.0483(6) 0.0411(7) 0.055(1) -0.0014(4) 0.0097(5) 0.0087(8) C
C8 0.0482(6) 0.055(1) 0.0439(7) 0.0002(5) 0.0123(4) 0.0096(8) C
C9 0.0437(4) 0.0462(5) 0.0463(7) 0.0033(4) 0.0128(3) 0.0005(4) C
C10 0.0460(5) 0.062(1) 0.055(1) 0.0077(5) 0.0170(5) 0.0022(7) C
C11 0.0442(5) 0.072(1) 0.064(1) 0.0048(4) 0.0168(5) 0.010(1) C
C12 0.0432(5) 0.065(1) 0.067(1) -0.0032(5) 0.0097(4) 0.011(1) C
C13 0.0448(5) 0.052(1) 0.058(1) -0.0047(5) 0.0059(4) 0.0039(8) C
C14 0.0434(4) 0.0441(6) 0.0462(6) -0.0012(4) 0.0088(4) 0.0009(5) C
C15 0.0455(5) 0.0417(7) 0.0409(5) -0.0011(4) 0.0077(3) -0.0034(5) C
C16 0.0442(4) 0.0446(7) 0.0459(5) 0.0039(4) 0.0128(3) -0.0006(4) C
C17 0.0475(5) 0.052(1) 0.058(1) 0.0093(5) 0.0145(5) -0.0009(7) C
C18 0.0464(5) 0.057(1) 0.064(1) 0.0091(6) 0.0121(5) 0.0053(9) C
C19 0.0446(5) 0.058(1) 0.058(1) 0.0028(5) 0.0069(5) 0.0076(9) C
C20 0.0449(4) 0.052(1) 0.0494(9) -0.0009(5) 0.0057(4) 0.0025(6) C
C21 0.0433(4) 0.0428(6) 0.0441(6) -0.0002(4) 0.0091(3) 0.0004(4) C
C22 0.0448(4) 0.0388(5) 0.0427(6) -0.0017(4) 0.0083(3) -0.0030(4) C

loop_
_geom_angle_atom_site_label_1
_geom_angle_atom_site_label_2
_geom_angle_atom_site_label_3
_geom_angle
_geom_angle_site_symmetry_1
_geom_angle_site_symmetry_2
_geom_angle_site_symmetry_3
_geom_angle_publ_flag
C2 N1 C9 116.1(3) 1_555 1_555 1_555 no
C5 N2 C16 116.3(3) 1_555 1_555 1_555 no
C2 C1 C6 107.2(3) 1_555 1_555 1_555 no
C2 C1 C7 106.0(3) 1_555 1_555 1_555 no
C6 C1 C7 106.7(3) 1_555 1_555 1_555 no
N1 C2 C1 121.5(3) 1_555 1_555 1_555 no
N1 C2 C3 124.8(3) 1_555 1_555 1_555 no
C1 C2 C3 113.7(3) 1_555 1_555 1_555 no
C2 C3 C4 112.7(3) 1_555 1_555 1_555 no
C2 C3 C15 119.3(3) 1_555 1_555 1_555 no
C4 C3 C15 128.0(3) 1_555 1_555 1_555 no
C3 C4 C5 107.7(3) 1_555 1_555 1_555 no
C3 C4 C8 106.5(3) 1_555 1_555 1_555 no
C5 C4 C8 106.3(3) 1_555 1_555 1_555 no
N2 C5 C4 121.8(3) 1_555 1_555 1_555 no
N2 C5 C6 125.1(3) 1_555 1_555 1_555 no
C4 C5 C6 113.1(3) 1_555 1_555 1_555 no
C1 C6 C5 113.3(3) 1_555 1_555 1_555 no
C1 C6 C22 127.8(3) 1_555 1_555 1_555 no
C5 C6 C22 118.9(3) 1_555 1_555 1_555 no
C1 C7 C8 109.9(3) 1_555 1_555 1_555 no
C4 C8 C7 109.9(3) 1_555 1_555 1_555 no
N1 C9 C10 117.7(3) 1_555 1_555 1_555 no
N1 C9 C14 123.0(3) 1_555 1_555 1_555 no
C10 C9 C14 119.3(3) 1_555 1_555 1_555 no
C9 C10 C11 120.0(3) 1_555 1_555 1_555 no
C10 C11 C12 120.6(3) 1_555 1_555 1_555 no
C11 C12 C13 120.7(3) 1_555 1_555 1_555 no
C12 C13 C14 120.5(3) 1_555 1_555 1_555 no
C9 C14 C13 119.0(3) 1_555 1_555 1_555 no
C9 C14 C15 117.9(3) 1_555 1_555 1_555 no
C13 C14 C15 123.1(3) 1_555 1_555 1_555 no
C3 C15 C14 118.9(3) 1_555 1_555 1_555 no
N2 C16 C17 118.5(3) 1_555 1_555 1_555 no
N2 C16 C21 122.7(3) 1_555 1_555 1_555 no
C17 C16 C21 118.9(3) 1_555 1_555 1_555 no
C16 C17 C18 120.4(3) 1_555 1_555 1_555 no
C17 C18 C19 120.8(3) 1_555 1_555 1_555 no
C18 C19 C20 120.1(3) 1_555 1_555 1_555 no
C19 C20 C21 120.4(3) 1_555 1_555 1_555 no
C16 C21 C20 119.4(3) 1_555 1_555 1_555 no
C16 C21 C22 118.1(3) 1_555 1_555 1_555 no
C20 C21 C22 122.5(3) 1_555 1_555 1_555 no
C6 C22 C21 119.0(3) 1_555 1_555 1_555 no

loop_
_geom_bond_atom_site_label_1
_geom_bond_atom_site_label_2
_geom_bond_distance
_geom_bond_site_symmetry_1
_geom_bond_site_symmetry_2
_geom_bond_publ_flag
N1 C2 1.320(4) 1_555 1_555 no
N1 C9 1.380(4) 1_555 1_555 no
N2 C5 1.317(4) 1_555 1_555 no
N2 C16 1.378(4) 1_555 1_555 no
C1 C2 1.507(4) 1_555 1_555 no
C1 C6 1.513(4) 1_555 1_555 no
C1 C7 1.547(4) 1_555 1_555 no
C2 C3 1.417(4) 1_555 1_555 no
C3 C4 1.515(4) 1_555 1_555 no
C3 C15 1.354(4) 1_555 1_555 no
C4 C5 1.503(4) 1_555 1_555 no
C4 C8 1.552(4) 1_555 1_555 no
C5 C6 1.418(4) 1_555 1_555 no
C6 C22 1.352(4) 1_555 1_555 no
C7 C8 1.553(5) 1_555 1_555 no
C9 C10 1.407(4) 1_555 1_555 no
C9 C14 1.418(4) 1_555 1_555 no
C10 C11 1.369(5) 1_555 1_555 no
C11 C12 1.398(5) 1_555 1_555 no
C12 C13 1.361(5) 1_555 1_555 no
C13 C14 1.406(4) 1_555 1_555 no
C14 C15 1.418(4) 1_555 1_555 no
C16 C17 1.409(4) 1_555 1_555 no
C16 C21 1.417(4) 1_555 1_555 no
C17 C18 1.361(4) 1_555 1_555 no
C18 C19 1.408(5) 1_555 1_555 no
C19 C20 1.364(5) 1_555 1_555 no
C20 C21 1.409(4) 1_555 1_555 no
C21 C22 1.421(4) 1_555 1_555 no
